data_4314787
loop_
_publ_author_name
'Brian S. Newell'
'Anthony K. Rapp\'e'
'Matthew P. Shores'

_publ_contact_author_address
;Department of Chemistry
Colorado State University
Fort Collins, CO 80521
;
_publ_contact_author_email shores@lamar.colostate.edu
_publ_contact_author_fax 011(970)4911801
_publ_contact_author_name 'Matthew P. Shores'
_publ_contact_author_phone 011(970)4916033
_publ_section_title
;
 Experimental Evidence for Magnetic Exchange in Di- and Trinuclear
 Uranium(IV) Ethynylbenzene Complexes
;
_journal_name_full 'Inorganic Chemistry'
_journal_page_first 1595
_journal_page_last 1606
_journal_paper_doi 10.1021/ic901986w
_journal_volume 49
_journal_year 2010
_chemical_formula_moiety 'C121 H245 N16 Si12 U4'
_chemical_formula_sum 'C121 H245 N16 Si12 U4'
_chemical_formula_weight 3213.53
_chemical_name_systematic
; 
 ? 
;
_space_group_IT_number 18
_symmetry_cell_setting orthorhombic
_symmetry_space_group_name_Hall 'P 2 2ab'
_symmetry_space_group_name_H-M 'P 21 21 2'
_atom_sites_solution_hydrogens geom
_atom_sites_solution_primary direct
_atom_sites_solution_secondary difmap
_audit_creation_method 'Bruker SHELXTL'
_cell_angle_alpha 90.00
_cell_angle_beta 90.00
_cell_angle_gamma 90.00
_cell_formula_units_Z 2
_cell_length_a 23.2529(10)
_cell_length_b 18.4727(8)
_cell_length_c 19.1547(8)
_cell_measurement_reflns_used 9044
_cell_measurement_temperature 100(2)
_cell_measurement_theta_max 25.30
_cell_measurement_theta_min 2.33
_cell_volume 8227.8(6)
_computing_cell_refinement 'Bruker SMART'
_computing_data_collection 'Bruker SMART'
_computing_data_reduction 'Bruker SAINT'
_computing_molecular_graphics 'Bruker SHELXTL'
_computing_publication_material 'Bruker SHELXTL'
_computing_structure_refinement 'SHELXL-97 (Sheldrick, 2008)'
_computing_structure_solution 'SHELXS-97 (Sheldrick, 2008)'
_diffrn_ambient_temperature 100(2)
_diffrn_measured_fraction_theta_full 0.999
_diffrn_measured_fraction_theta_max 0.999
_diffrn_measurement_device_type 'CCD area detector'
_diffrn_measurement_method 'phi and omega scans'
_diffrn_radiation_monochromator graphite
_diffrn_radiation_source 'fine-focus sealed tube'
_diffrn_radiation_type MoK\a
_diffrn_radiation_wavelength 0.71073
_diffrn_reflns_av_R_equivalents 0.0734
_diffrn_reflns_av_sigmaI/netI 0.0445
_diffrn_reflns_limit_h_max 25
_diffrn_reflns_limit_h_min -25
_diffrn_reflns_limit_k_max 20
_diffrn_reflns_limit_k_min -20
_diffrn_reflns_limit_l_max 21
_diffrn_reflns_limit_l_min -21
_diffrn_reflns_number 112400
_diffrn_reflns_theta_full 23.26
_diffrn_reflns_theta_max 23.26
_diffrn_reflns_theta_min 1.76
_exptl_absorpt_coefficient_mu 4.054
_exptl_absorpt_correction_T_max 0.7457
_exptl_absorpt_correction_T_min 0.5819
_exptl_absorpt_correction_type multi-scan
_exptl_absorpt_process_details 'SADABS, Sheldrick, 1997'
_exptl_crystal_colour yellow
_exptl_crystal_density_diffrn 1.297
_exptl_crystal_density_meas ?
_exptl_crystal_density_method 'not measured'
_exptl_crystal_description cube
_exptl_crystal_F_000 3238
_exptl_crystal_size_max 0.248
_exptl_crystal_size_mid 0.214
_exptl_crystal_size_min 0.211
_platon_squeeze_details
;
;
_refine_diff_density_max 7.203
_refine_diff_density_min -3.036
_refine_diff_density_rms 0.291
_refine_ls_abs_structure_details 'Flack H D (1983), Acta Cryst. A39, 876-881'
_refine_ls_abs_structure_Flack 0.09(2)
_refine_ls_extinction_method none
_refine_ls_goodness_of_fit_ref 1.218
_refine_ls_hydrogen_treatment constr
_refine_ls_matrix_type full
_refine_ls_number_parameters 388
_refine_ls_number_reflns 11827
_refine_ls_number_restraints 219
_refine_ls_restrained_S_all 1.209
_refine_ls_R_factor_all 0.1097
_refine_ls_R_factor_gt 0.1054
_refine_ls_shift/su_max 0.039
_refine_ls_shift/su_mean 0.001
_refine_ls_structure_factor_coef Fsqd
_refine_ls_weighting_details 'calc w=1/[\s^2^(Fo^2^)+(0.0750P)^2^+337.7373P] where P=(Fo^2^+2Fc^2^)/3'
_refine_ls_weighting_scheme calc
_refine_ls_wR_factor_gt 0.2554
_refine_ls_wR_factor_ref 0.2578
_reflns_number_gt 11067
_reflns_number_total 11827
_reflns_threshold_expression >2sigma(I)
_cod_data_source_file ic901986w_si_002_1.cif
_cod_data_source_block msn174
_cod_depositor_comments
;
The following automatic conversions were performed:

'_symmetry_cell_setting' value 'Orthorhombic' changed to
'orthorhombic' according to the built-in table from CIF Core
dictionary named 'cif_core.dic' version 2.4.1 from 2010-06-29.

Automatic conversion script
Id: cif_fix_values 1646 2011-03-28 12:23:43Z adriana 

The following automatic conversions were performed:

'_exptl_crystal_density_meas' value 'not measured' was changed to '?'
- the value is perceived as not measured.

Automatic conversion script
Id: cif_fix_values 3008 2015-01-20 13:52:24Z robertas 
;
_cod_database_code 4314787

loop_
_symmetry_equiv_pos_as_xyz
'x, y, z'
'-x, -y, z'
'-x+1/2, y+1/2, -z'
'x+1/2, -y+1/2, -z'

loop_
_atom_site_label
_atom_site_type_symbol
_atom_site_fract_x
_atom_site_fract_y
_atom_site_fract_z
_atom_site_U_iso_or_equiv
_atom_site_adp_type
_atom_site_occupancy
_atom_site_symmetry_multiplicity
_atom_site_calc_flag
_atom_site_refinement_flags
_atom_site_disorder_assembly
_atom_site_disorder_group
U1 U 0.70432(4) 0.75619(4) 1.00494(4) 0.0434(3) Uani 1 1 d . A 1
U2 U 0.71470(3) 0.27452(4) 0.51389(4) 0.0296(2) Uani 1 1 d . A 1
C1 C 0.7034(14) 0.9277(13) 0.9873(15) 0.061(2) Uani 1 1 d . A 1
H1A H 0.6878 0.9721 0.9654 0.073 Uiso 1 1 calc R A 1
H1B H 0.7452 0.9255 0.9778 0.073 Uiso 1 1 calc R A 1
C2 C 0.6926(15) 0.9290(15) 1.0651(16) 0.061(2) Uani 1 1 d . A 1
H2A H 0.7141 0.9698 1.0863 0.073 Uiso 1 1 calc R A 1
H2B H 0.6511 0.9370 1.0739 0.073 Uiso 1 1 calc R A 1
C3 C 0.8058(15) 0.7932(15) 1.1064(15) 0.061(2) Uani 1 1 d . A 1
H3A H 0.8473 0.7945 1.1175 0.073 Uiso 1 1 calc R A 1
H3B H 0.7865 0.7594 1.1390 0.073 Uiso 1 1 calc R A 1
C4 C 0.7800(15) 0.8679(15) 1.1125(16) 0.061(2) Uani 1 1 d . A 1
H4A H 0.7978 0.9008 1.0778 0.073 Uiso 1 1 calc R A 1
H4B H 0.7871 0.8877 1.1597 0.073 Uiso 1 1 calc R A 1
C5 C 0.6246(15) 0.7981(15) 1.1380(17) 0.061(2) Uani 1 1 d . A 1
H5A H 0.6034 0.7827 1.1803 0.073 Uiso 1 1 calc R A 1
H5B H 0.5985 0.8264 1.1077 0.073 Uiso 1 1 calc R A 1
C6 C 0.6835(14) 0.8466(16) 1.1592(16) 0.061(2) Uani 1 1 d . A 1
H6A H 0.6724 0.8920 1.1832 0.073 Uiso 1 1 calc R A 1
H6B H 0.7089 0.8184 1.1905 0.073 Uiso 1 1 calc R A 1
C7 C 0.5773(14) 0.7796(15) 0.9145(17) 0.085(4) Uani 1 1 d D A 1
H7A H 0.6023 0.7394 0.9003 0.128 Uiso 1 1 calc R A 1
H7B H 0.5433 0.7809 0.8843 0.128 Uiso 1 1 calc R A 1
H7C H 0.5653 0.7727 0.9631 0.128 Uiso 1 1 calc R A 1
C8 C 0.5674(14) 0.9417(16) 0.9344(18) 0.085(4) Uani 1 1 d D A 1
H8A H 0.5632 0.9409 0.9854 0.128 Uiso 1 1 calc R A 1
H8B H 0.5297 0.9345 0.9126 0.128 Uiso 1 1 calc R A 1
H8C H 0.5832 0.9885 0.9199 0.128 Uiso 1 1 calc R A 1
C9 C 0.6383(9) 0.8817(13) 0.8113(10) 0.074(5) Uani 1 1 d D A 1
C10 C 0.6846(13) 0.9397(16) 0.8096(16) 0.088(4) Uani 1 1 d D A 1
H10A H 0.7226 0.9167 0.8078 0.132 Uiso 1 1 calc R A 1
H10B H 0.6818 0.9697 0.8516 0.132 Uiso 1 1 calc R A 1
H10C H 0.6793 0.9701 0.7681 0.132 Uiso 1 1 calc R A 1
C11 C 0.5878(13) 0.902(2) 0.7656(16) 0.088(4) Uani 1 1 d D A 1
H11A H 0.5766 0.9520 0.7750 0.132 Uiso 1 1 calc R A 1
H11B H 0.5554 0.8696 0.7756 0.132 Uiso 1 1 calc R A 1
H11C H 0.5988 0.8970 0.7164 0.132 Uiso 1 1 calc R A 1
C12 C 0.6635(15) 0.8091(16) 0.7813(16) 0.088(4) Uani 1 1 d D A 1
H12A H 0.6326 0.7735 0.7763 0.132 Uiso 1 1 calc R A 1
H12B H 0.6928 0.7903 0.8132 0.132 Uiso 1 1 calc R A 1
H12C H 0.6809 0.8183 0.7355 0.132 Uiso 1 1 calc R A 1
C13 C 0.9017(15) 0.8458(19) 0.984(2) 0.085(4) Uani 1 1 d . A 1
H13A H 0.8821 0.8927 0.9803 0.128 Uiso 1 1 calc R A 1
H13B H 0.9299 0.8416 0.9459 0.128 Uiso 1 1 calc R A 1
H13C H 0.9213 0.8423 1.0288 0.128 Uiso 1 1 calc R A 1
C14 C 0.8166(16) 0.777(2) 0.8827(18) 0.085(4) Uani 1 1 d . A 1
H14A H 0.8275 0.7340 0.8556 0.128 Uiso 1 1 calc R A 1
H14B H 0.8331 0.8202 0.8611 0.128 Uiso 1 1 calc R A 1
H14C H 0.7746 0.7812 0.8837 0.128 Uiso 1 1 calc R A 1
C15 C 0.8952(10) 0.6885(14) 0.9838(14) 0.074(5) Uani 1 1 d D A 1
C16 C 0.9112(15) 0.672(2) 1.0587(14) 0.088(4) Uani 1 1 d D A 1
H16A H 0.8794 0.6461 1.0813 0.132 Uiso 1 1 calc R A 1
H16B H 0.9189 0.7170 1.0837 0.132 Uiso 1 1 calc R A 1
H16C H 0.9457 0.6413 1.0594 0.132 Uiso 1 1 calc R A 1
C17 C 0.9473(13) 0.690(2) 0.9359(16) 0.088(4) Uani 1 1 d D A 1
H17A H 0.9742 0.7271 0.9516 0.132 Uiso 1 1 calc R A 1
H17B H 0.9349 0.7002 0.8881 0.132 Uiso 1 1 calc R A 1
H17C H 0.9663 0.6423 0.9372 0.132 Uiso 1 1 calc R A 1
C18 C 0.8588(14) 0.6210(18) 0.9574(17) 0.088(4) Uani 1 1 d D A 1
H18A H 0.8766 0.5762 0.9742 0.132 Uiso 1 1 calc R A 1
H18B H 0.8578 0.6208 0.9062 0.132 Uiso 1 1 calc R A 1
H18C H 0.8194 0.6244 0.9755 0.132 Uiso 1 1 calc R A 1
C19 C 0.7104(18) 0.603(2) 1.0941(19) 0.085(4) Uani 1 1 d . A 1
H19A H 0.7264 0.6328 1.0564 0.128 Uiso 1 1 calc R A 1
H19B H 0.6974 0.5566 1.0751 0.128 Uiso 1 1 calc R A 1
H19C H 0.7401 0.5946 1.1295 0.128 Uiso 1 1 calc R A 1
C20 C 0.6600(17) 0.649(2) 1.2329(19) 0.085(4) Uani 1 1 d . A 1
H20A H 0.6947 0.6772 1.2443 0.128 Uiso 1 1 calc R A 1
H20B H 0.6649 0.5992 1.2481 0.128 Uiso 1 1 calc R A 1
H20C H 0.6268 0.6708 1.2570 0.128 Uiso 1 1 calc R A 1
C21 C 0.5777(13) 0.602(2) 1.1184(18) 0.074(5) Uani 1 1 d . A 1
C22 C 0.592(3) 0.521(2) 1.139(2) 0.14(2) Uani 1 1 d . A 1
H22A H 0.5945 0.5174 1.1899 0.209 Uiso 1 1 calc R A 1
H22B H 0.6291 0.5076 1.1182 0.209 Uiso 1 1 calc R A 1
H22C H 0.5618 0.4894 1.1215 0.209 Uiso 1 1 calc R A 1
C23 C 0.568(2) 0.621(5) 1.039(2) 0.22(4) Uani 1 1 d . A 1
H23A H 0.5268 0.6214 1.0290 0.329 Uiso 1 1 calc R A 1
H23B H 0.5868 0.5839 1.0101 0.329 Uiso 1 1 calc R A 1
H23C H 0.5847 0.6683 1.0289 0.329 Uiso 1 1 calc R A 1
C24 C 0.5281(17) 0.636(2) 1.158(2) 0.088(4) Uani 1 1 d . A 1
H24A H 0.4995 0.6543 1.1242 0.132 Uiso 1 1 calc R A 1
H24B H 0.5424 0.6770 1.1857 0.132 Uiso 1 1 calc R A 1
H24C H 0.5103 0.6004 1.1883 0.132 Uiso 1 1 calc R A 1
C25 C 0.7201(15) 0.2552(14) 0.3503(14) 0.061(2) Uani 1 1 d . A 1
H25A H 0.7054 0.2675 0.3033 0.073 Uiso 1 1 calc R A 1
H25B H 0.7602 0.2729 0.3541 0.073 Uiso 1 1 calc R A 1
C26 C 0.7182(16) 0.1782(15) 0.3611(15) 0.061(2) Uani 1 1 d . A 1
H26A H 0.7424 0.1540 0.3256 0.073 Uiso 1 1 calc R A 1
H26B H 0.6782 0.1610 0.3548 0.073 Uiso 1 1 calc R A 1
C27 C 0.6573(13) 0.1172(14) 0.4992(17) 0.061(2) Uani 1 1 d . A 1
H27A H 0.6407 0.0759 0.5251 0.073 Uiso 1 1 calc R A 1
H27B H 0.6281 0.1358 0.4661 0.073 Uiso 1 1 calc R A 1
C28 C 0.7101(15) 0.0948(15) 0.4613(15) 0.061(2) Uani 1 1 d . A 1
H28A H 0.7366 0.0698 0.4939 0.073 Uiso 1 1 calc R A 1
H28B H 0.6999 0.0606 0.4235 0.073 Uiso 1 1 calc R A 1
C29 C 0.8275(13) 0.1756(13) 0.4984(17) 0.061(2) Uani 1 1 d . A 1
H29A H 0.8127 0.1453 0.5371 0.073 Uiso 1 1 calc R A 1
H29B H 0.8698 0.1705 0.4967 0.073 Uiso 1 1 calc R A 1
C30 C 0.8011(14) 0.1508(15) 0.4288(15) 0.061(2) Uani 1 1 d . A 1
H30A H 0.8163 0.1807 0.3902 0.073 Uiso 1 1 calc R A 1
H30B H 0.8116 0.0997 0.4197 0.073 Uiso 1 1 calc R A 1
C31 C 0.5784(16) 0.331(2) 0.4711(19) 0.085(4) Uani 1 1 d . A 1
H31A H 0.5679 0.2808 0.4819 0.128 Uiso 1 1 calc R A 1
H31B H 0.5434 0.3601 0.4661 0.128 Uiso 1 1 calc R A 1
H31C H 0.6019 0.3507 0.5091 0.128 Uiso 1 1 calc R A 1
C32 C 0.5804(16) 0.277(2) 0.3209(19) 0.085(4) Uani 1 1 d . A 1
H32A H 0.6069 0.2615 0.2840 0.128 Uiso 1 1 calc R A 1
H32B H 0.5493 0.3058 0.3004 0.128 Uiso 1 1 calc R A 1
H32C H 0.5641 0.2343 0.3440 0.128 Uiso 1 1 calc R A 1
C33 C 0.6291(10) 0.4272(15) 0.3593(14) 0.074(5) Uani 1 1 d D A 1
C34 C 0.6541(14) 0.473(2) 0.4176(16) 0.088(4) Uani 1 1 d D A 1
H34A H 0.6520 0.5244 0.4045 0.132 Uiso 1 1 calc R A 1
H34B H 0.6944 0.4595 0.4253 0.132 Uiso 1 1 calc R A 1
H34C H 0.6321 0.4652 0.4605 0.132 Uiso 1 1 calc R A 1
C35 C 0.5718(12) 0.458(2) 0.3362(18) 0.088(4) Uani 1 1 d D A 1
H35A H 0.5409 0.4245 0.3495 0.132 Uiso 1 1 calc R A 1
H35B H 0.5719 0.4640 0.2853 0.132 Uiso 1 1 calc R A 1
H35C H 0.5655 0.5048 0.3586 0.132 Uiso 1 1 calc R A 1
C36 C 0.6714(14) 0.427(2) 0.2950(15) 0.088(4) Uani 1 1 d D A 1
H36A H 0.6755 0.3778 0.2771 0.132 Uiso 1 1 calc R A 1
H36B H 0.7091 0.4454 0.3097 0.132 Uiso 1 1 calc R A 1
H36C H 0.6559 0.4585 0.2582 0.132 Uiso 1 1 calc R A 1
C49 C 0.7009(11) 0.6665(15) 0.9213(14) 0.048(2) Uani 1 1 d . A 1
C50 C 0.6953(12) 0.6126(15) 0.8689(14) 0.048(2) Uani 1 1 d . A 1
C51 C 0.6465(5) 0.5384(10) 0.7848(9) 0.048(2) Uani 1 1 d G A 1
H51 H 0.6112 0.5515 0.8063 0.058 Uiso 1 1 calc R A 1
C52 C 0.6980(7) 0.5669(9) 0.8095(8) 0.048(2) Uani 1 1 d G A 1
C53 C 0.7497(5) 0.5478(9) 0.7780(9) 0.048(2) Uani 1 1 d G A 1
H53 H 0.7848 0.5673 0.7949 0.058 Uiso 1 1 calc R A 1
C54 C 0.7499(5) 0.5003(10) 0.7218(9) 0.048(2) Uani 1 1 d G A 1
H54 H 0.7852 0.4872 0.7003 0.058 Uiso 1 1 calc R A 1
C55 C 0.6985(6) 0.4718(9) 0.6971(8) 0.048(2) Uani 1 1 d G A 1
C56 C 0.6468(5) 0.4909(9) 0.7286(9) 0.048(2) Uani 1 1 d G A 1
H56 H 0.6116 0.4714 0.7117 0.058 Uiso 1 1 calc R A 1
C57 C 0.6996(12) 0.4243(15) 0.6372(14) 0.048(2) Uani 1 1 d . A 1
C58 C 0.6975(11) 0.3826(15) 0.5879(14) 0.048(2) Uani 1 1 d . A 1
N1 N 0.6740(10) 0.8620(12) 0.9581(11) 0.050(2) Uani 1 1 d . A 1
N2 N 0.7969(10) 0.7704(11) 1.0345(10) 0.050(2) Uani 1 1 d . A 1
N3 N 0.6492(10) 0.7332(12) 1.0993(11) 0.050(2) Uani 1 1 d . A 1
N4 N 0.7105(12) 0.8613(11) 1.0981(11) 0.050(2) Uani 1 1 d . A 1
N5 N 0.6814(10) 0.2910(12) 0.4084(11) 0.050(2) Uani 1 1 d . A 1
N6 N 0.6766(9) 0.1773(12) 0.5498(8) 0.050(2) Uani 1 1 d D A 1
N7 N 0.8115(9) 0.2537(10) 0.5103(11) 0.050(2) Uani 1 1 d . A 1
N8 N 0.7386(10) 0.1578(12) 0.4318(12) 0.050(2) Uani 1 1 d . A 1
Si1 Si 0.6176(4) 0.8670(5) 0.9064(4) 0.0543(10) Uani 1 1 d D A 1
Si2 Si 0.8449(3) 0.7676(4) 0.9756(4) 0.0543(10) Uani 1 1 d . A 1
Si3 Si 0.6474(4) 0.6519(5) 1.1352(5) 0.0543(10) Uani 1 1 d . A 1
Si4 Si 0.6206(4) 0.3337(5) 0.3871(5) 0.0543(10) Uani 1 1 d . A 1
Si5 Si 0.6666(4) 0.1575(6) 0.6398(5) 0.036(3) Uani 0.652(18) 1 d PD B 2
C37 C 0.7042(14) 0.2336(16) 0.6855(17) 0.046(10) Uiso 0.652(18) 1 d PD B 2
H37A H 0.7024 0.2259 0.7361 0.068 Uiso 0.652(18) 1 calc PR B 2
H37B H 0.6853 0.2795 0.6738 0.068 Uiso 0.652(18) 1 calc PR B 2
H37C H 0.7445 0.2353 0.6706 0.068 Uiso 0.652(18) 1 calc PR B 2
C38 C 0.7052(15) 0.0712(15) 0.6603(19) 0.047(10) Uiso 0.652(18) 1 d PD B 2
H38A H 0.7451 0.0745 0.6439 0.071 Uiso 0.652(18) 1 calc PR B 2
H38B H 0.6859 0.0308 0.6370 0.071 Uiso 0.652(18) 1 calc PR B 2
H38C H 0.7050 0.0632 0.7109 0.071 Uiso 0.652(18) 1 calc PR B 2
C39 C 0.5899(8) 0.1525(12) 0.6751(12) 0.026(8) Uiso 0.652(18) 1 d PD B 2
C40 C 0.5927(15) 0.141(2) 0.7535(13) 0.040(10) Uiso 0.652(18) 1 d PD B 2
H40A H 0.5540 0.1455 0.7734 0.061 Uiso 0.652(18) 1 calc PR B 2
H40B H 0.6180 0.1775 0.7744 0.061 Uiso 0.652(18) 1 calc PR B 2
H40C H 0.6079 0.0925 0.7634 0.061 Uiso 0.652(18) 1 calc PR B 2
C41 C 0.5565(15) 0.2203(19) 0.657(2) 0.068(13) Uiso 0.652(18) 1 d PD B 2
H41A H 0.5606 0.2306 0.6072 0.103 Uiso 0.65 1 calc P B 2
H41B H 0.5716 0.2611 0.6843 0.103 Uiso 0.65 1 calc P B 2
H41C H 0.5158 0.2131 0.6684 0.103 Uiso 0.65 1 calc P B 2
C42 C 0.5577(15) 0.0864(18) 0.642(2) 0.058(12) Uiso 0.652(18) 1 d PD B 2
H42A H 0.5678 0.0420 0.6669 0.087 Uiso 0.652(18) 1 calc PR B 2
H42B H 0.5691 0.0815 0.5926 0.087 Uiso 0.652(18) 1 calc PR B 2
H42C H 0.5161 0.0942 0.6444 0.087 Uiso 0.652(18) 1 calc PR B 2
Si5A Si 0.6117(9) 0.166(2) 0.5985(13) 0.093(13) Uani 0.348(18) 1 d PD B 3
C37A C 0.570(4) 0.248(3) 0.571(4) 0.09(3) Uiso 0.348(18) 1 d PD B 3
H37D H 0.5414 0.2595 0.6064 0.133 Uiso 0.348(18) 1 calc PR B 3
H37E H 0.5507 0.2378 0.5263 0.133 Uiso 0.348(18) 1 calc PR B 3
H37F H 0.5964 0.2887 0.5649 0.133 Uiso 0.348(18) 1 calc PR B 3
C38A C 0.569(4) 0.084(3) 0.571(4) 0.10(4) Uiso 0.348(18) 1 d PD B 3
H38D H 0.5346 0.0997 0.5463 0.143 Uiso 0.348(18) 1 calc PR B 3
H38E H 0.5588 0.0558 0.6121 0.143 Uiso 0.348(18) 1 calc PR B 3
H38F H 0.5929 0.0543 0.5395 0.143 Uiso 0.348(18) 1 calc PR B 3
C39A C 0.618(3) 0.166(3) 0.6977(15) 0.10(4) Uiso 0.348(18) 1 d PD B 3
C40A C 0.561(4) 0.143(6) 0.728(3) 0.12(5) Uiso 0.348(18) 1 d PD B 3
H40D H 0.5672 0.1096 0.7669 0.175 Uiso 0.348(18) 1 calc PR B 3
H40E H 0.5377 0.1198 0.6921 0.175 Uiso 0.348(18) 1 calc PR B 3
H40F H 0.5404 0.1863 0.7455 0.175 Uiso 0.348(18) 1 calc PR B 3
C41A C 0.666(5) 0.118(6) 0.723(4) 0.25(13) Uiso 0.348(18) 1 d PD B 3
H41D H 0.6503 0.0768 0.7488 0.378 Uiso 0.348(18) 1 calc PR B 3
H41E H 0.6922 0.1454 0.7533 0.378 Uiso 0.348(18) 1 calc PR B 3
H41F H 0.6882 0.0996 0.6826 0.378 Uiso 0.348(18) 1 calc PR B 3
C42A C 0.632(5) 0.245(4) 0.724(3) 0.11(4) Uiso 0.348(18) 1 d PD B 3
H42D H 0.6171 0.2518 0.7708 0.158 Uiso 0.348(18) 1 calc PR B 3
H42E H 0.6144 0.2803 0.6919 0.158 Uiso 0.348(18) 1 calc PR B 3
H42F H 0.6740 0.2523 0.7239 0.158 Uiso 0.348(18) 1 calc PR B 3
Si6 Si 0.8603(4) 0.3212(5) 0.5004(6) 0.0543(10) Uani 0.733(12) 1 d PD C 4
C43 C 0.8168(15) 0.4027(17) 0.4750(19) 0.067(12) Uiso 0.733(12) 1 d PD C 4
H43A H 0.8090 0.4014 0.4247 0.100 Uiso 0.733(12) 1 calc PR C 4
H43B H 0.8383 0.4468 0.4864 0.100 Uiso 0.733(12) 1 calc PR C 4
H43C H 0.7803 0.4025 0.5006 0.100 Uiso 0.733(12) 1 calc PR C 4
C44 C 0.9098(14) 0.302(2) 0.4246(15) 0.055(11) Uiso 0.733(12) 1 d PD C 4
H44A H 0.9230 0.2518 0.4269 0.083 Uiso 0.733(12) 1 calc PR C 4
H44B H 0.9430 0.3348 0.4268 0.083 Uiso 0.733(12) 1 calc PR C 4
H44C H 0.8891 0.3100 0.3807 0.083 Uiso 0.733(12) 1 calc PR C 4
C45 C 0.9048(10) 0.3433(14) 0.5813(11) 0.047(10) Uiso 0.733(12) 1 d PD C 4
C46 C 0.9337(18) 0.275(2) 0.607(2) 0.090(15) Uiso 0.733(12) 1 d PD C 4
H46A H 0.9043 0.2378 0.6170 0.135 Uiso 0.733(12) 1 calc PR C 4
H46B H 0.9550 0.2851 0.6503 0.135 Uiso 0.733(12) 1 calc PR C 4
H46C H 0.9603 0.2564 0.5718 0.135 Uiso 0.733(12) 1 calc PR C 4
C47 C 0.9485(17) 0.402(2) 0.568(2) 0.104(19) Uiso 0.733(12) 1 d PD C 4
H47A H 0.9290 0.4451 0.5496 0.156 Uiso 0.733(12) 1 calc PR C 4
H47B H 0.9765 0.3849 0.5330 0.156 Uiso 0.733(12) 1 calc PR C 4
H47C H 0.9685 0.4140 0.6111 0.156 Uiso 0.733(12) 1 calc PR C 4
C48 C 0.8645(18) 0.370(2) 0.6419(18) 0.093(17) Uiso 0.733(12) 1 d PD C 4
H48A H 0.8349 0.3338 0.6512 0.140 Uiso 0.733(12) 1 calc PR C 4
H48B H 0.8460 0.4159 0.6279 0.140 Uiso 0.733(12) 1 calc PR C 4
H48C H 0.8873 0.3785 0.6841 0.140 Uiso 0.733(12) 1 calc PR C 4
Si6A Si 0.8616(12) 0.2629(15) 0.5597(14) 0.0543(10) Uani 0.267(12) 1 d PD C 5
C43A C 0.819(3) 0.270(4) 0.642(3) 0.04(2) Uiso 0.267(12) 1 d PD C 5
H43D H 0.7928 0.3115 0.6391 0.058 Uiso 0.267(12) 1 calc PR C 5
H43E H 0.8448 0.2759 0.6818 0.058 Uiso 0.267(12) 1 calc PR C 5
H43F H 0.7961 0.2255 0.6483 0.058 Uiso 0.267(12) 1 calc PR C 5
C44A C 0.911(3) 0.183(3) 0.568(5) 0.06(3) Uiso 0.267(12) 1 d PD C 5
H44D H 0.9338 0.1781 0.5253 0.083 Uiso 0.267(12) 1 calc PR C 5
H44E H 0.8879 0.1389 0.5749 0.083 Uiso 0.267(12) 1 calc PR C 5
H44F H 0.9364 0.1899 0.6080 0.083 Uiso 0.267(12) 1 calc PR C 5
C45A C 0.9070(19) 0.348(2) 0.549(3) 0.04(3) Uiso 0.267(12) 1 d PD C 5
C46A C 0.960(2) 0.341(4) 0.595(5) 0.07(3) Uiso 0.267(12) 1 d PD C 5
H46D H 0.9773 0.2934 0.5876 0.101 Uiso 0.267(12) 1 calc PR C 5
H46E H 0.9484 0.3458 0.6441 0.101 Uiso 0.267(12) 1 calc PR C 5
H46F H 0.9875 0.3789 0.5833 0.101 Uiso 0.267(12) 1 calc PR C 5
C47A C 0.874(3) 0.417(2) 0.564(5) 0.04(2) Uiso 0.267(12) 1 d PD C 5
H47D H 0.8411 0.4205 0.5319 0.064 Uiso 0.267(12) 1 calc PR C 5
H47E H 0.8991 0.4588 0.5577 0.064 Uiso 0.267(12) 1 calc PR C 5
H47F H 0.8598 0.4156 0.6122 0.064 Uiso 0.267(12) 1 calc PR C 5
C48A C 0.929(4) 0.353(4) 0.471(4) 0.16(9) Uiso 0.267(12) 1 d PD C 5
H48D H 0.9540 0.3121 0.4608 0.238 Uiso 0.267(12) 1 calc PR C 5
H48E H 0.9499 0.3986 0.4642 0.238 Uiso 0.267(12) 1 calc PR C 5
H48F H 0.8955 0.3521 0.4392 0.238 Uiso 0.267(12) 1 calc PR C 5
C500 C 0.5000 0.0000 0.234(6) 0.19(5) Uiso 1 2 d S . .
H500 H 0.5000 0.0000 0.2838 0.230 Uiso 1 2 calc SR . .
C501 C 0.555(4) 0.009(5) 0.215(5) 0.23(4) Uiso 1 1 d . . .
H501 H 0.5760 -0.0227 0.1852 0.279 Uiso 1 1 calc R . .
C502 C 0.577(3) 0.074(4) 0.248(4) 0.18(3) Uiso 1 1 d . . .
H50A H 0.5507 0.1140 0.2391 0.277 Uiso 1 1 calc R . .
H50B H 0.6150 0.0853 0.2277 0.277 Uiso 1 1 calc R . .
H50C H 0.5811 0.0659 0.2980 0.277 Uiso 1 1 calc R . .

loop_
_atom_site_aniso_label
_atom_site_aniso_U_11
_atom_site_aniso_U_22
_atom_site_aniso_U_33
_atom_site_aniso_U_23
_atom_site_aniso_U_13
_atom_site_aniso_U_12
U1 0.0775(7) 0.0218(4) 0.0310(4) -0.0066(4) -0.0174(5) 0.0047(4)
U2 0.0283(4) 0.0350(5) 0.0255(4) -0.0011(4) -0.0005(4) 0.0022(4)
C1 0.083(6) 0.039(4) 0.061(5) -0.008(4) -0.004(5) -0.004(4)
C2 0.083(6) 0.039(4) 0.061(5) -0.008(4) -0.004(5) -0.004(4)
C3 0.083(6) 0.039(4) 0.061(5) -0.008(4) -0.004(5) -0.004(4)
C4 0.083(6) 0.039(4) 0.061(5) -0.008(4) -0.004(5) -0.004(4)
C5 0.083(6) 0.039(4) 0.061(5) -0.008(4) -0.004(5) -0.004(4)
C6 0.083(6) 0.039(4) 0.061(5) -0.008(4) -0.004(5) -0.004(4)
C7 0.091(9) 0.083(9) 0.082(9) 0.000(8) -0.010(7) -0.009(8)
C8 0.091(9) 0.083(9) 0.082(9) 0.000(8) -0.010(7) -0.009(8)
C9 0.040(9) 0.099(13) 0.083(12) 0.044(10) -0.007(8) -0.049(9)
C10 0.088(9) 0.101(10) 0.075(8) 0.007(7) -0.009(7) 0.020(8)
C11 0.088(9) 0.101(10) 0.075(8) 0.007(7) -0.009(7) 0.020(8)
C12 0.088(9) 0.101(10) 0.075(8) 0.007(7) -0.009(7) 0.020(8)
C13 0.091(9) 0.083(9) 0.082(9) 0.000(8) -0.010(7) -0.009(8)
C14 0.091(9) 0.083(9) 0.082(9) 0.000(8) -0.010(7) -0.009(8)
C15 0.040(9) 0.099(13) 0.083(12) 0.044(10) -0.007(8) -0.049(9)
C16 0.088(9) 0.101(10) 0.075(8) 0.007(7) -0.009(7) 0.020(8)
C17 0.088(9) 0.101(10) 0.075(8) 0.007(7) -0.009(7) 0.020(8)
C18 0.088(9) 0.101(10) 0.075(8) 0.007(7) -0.009(7) 0.020(8)
C19 0.091(9) 0.083(9) 0.082(9) 0.000(8) -0.010(7) -0.009(8)
C20 0.091(9) 0.083(9) 0.082(9) 0.000(8) -0.010(7) -0.009(8)
C21 0.040(9) 0.099(13) 0.083(12) 0.044(10) -0.007(8) -0.049(9)
C22 0.27(7) 0.08(3) 0.07(3) 0.02(2) 0.00(4) -0.08(4)
C23 0.16(5) 0.47(12) 0.03(2) -0.04(4) -0.04(3) 0.15(7)
C24 0.088(9) 0.101(10) 0.075(8) 0.007(7) -0.009(7) 0.020(8)
C25 0.083(6) 0.039(4) 0.061(5) -0.008(4) -0.004(5) -0.004(4)
C26 0.083(6) 0.039(4) 0.061(5) -0.008(4) -0.004(5) -0.004(4)
C27 0.083(6) 0.039(4) 0.061(5) -0.008(4) -0.004(5) -0.004(4)
C28 0.083(6) 0.039(4) 0.061(5) -0.008(4) -0.004(5) -0.004(4)
C29 0.083(6) 0.039(4) 0.061(5) -0.008(4) -0.004(5) -0.004(4)
C30 0.083(6) 0.039(4) 0.061(5) -0.008(4) -0.004(5) -0.004(4)
C31 0.091(9) 0.083(9) 0.082(9) 0.000(8) -0.010(7) -0.009(8)
C32 0.091(9) 0.083(9) 0.082(9) 0.000(8) -0.010(7) -0.009(8)
C33 0.040(9) 0.099(13) 0.083(12) 0.044(10) -0.007(8) -0.049(9)
C34 0.088(9) 0.101(10) 0.075(8) 0.007(7) -0.009(7) 0.020(8)
C35 0.088(9) 0.101(10) 0.075(8) 0.007(7) -0.009(7) 0.020(8)
C36 0.088(9) 0.101(10) 0.075(8) 0.007(7) -0.009(7) 0.020(8)
C49 0.045(5) 0.049(5) 0.051(5) -0.017(4) -0.008(4) 0.022(4)
C50 0.045(5) 0.049(5) 0.051(5) -0.017(4) -0.008(4) 0.022(4)
C51 0.045(5) 0.049(5) 0.051(5) -0.017(4) -0.008(4) 0.022(4)
C52 0.045(5) 0.049(5) 0.051(5) -0.017(4) -0.008(4) 0.022(4)
C53 0.045(5) 0.049(5) 0.051(5) -0.017(4) -0.008(4) 0.022(4)
C54 0.045(5) 0.049(5) 0.051(5) -0.017(4) -0.008(4) 0.022(4)
C55 0.045(5) 0.049(5) 0.051(5) -0.017(4) -0.008(4) 0.022(4)
C56 0.045(5) 0.049(5) 0.051(5) -0.017(4) -0.008(4) 0.022(4)
C57 0.045(5) 0.049(5) 0.051(5) -0.017(4) -0.008(4) 0.022(4)
C58 0.045(5) 0.049(5) 0.051(5) -0.017(4) -0.008(4) 0.022(4)
N1 0.065(5) 0.040(4) 0.044(4) -0.008(4) 0.002(4) 0.015(4)
N2 0.065(5) 0.040(4) 0.044(4) -0.008(4) 0.002(4) 0.015(4)
N3 0.065(5) 0.040(4) 0.044(4) -0.008(4) 0.002(4) 0.015(4)
N4 0.065(5) 0.040(4) 0.044(4) -0.008(4) 0.002(4) 0.015(4)
N5 0.065(5) 0.040(4) 0.044(4) -0.008(4) 0.002(4) 0.015(4)
N6 0.065(5) 0.040(4) 0.044(4) -0.008(4) 0.002(4) 0.015(4)
N7 0.065(5) 0.040(4) 0.044(4) -0.008(4) 0.002(4) 0.015(4)
N8 0.065(5) 0.040(4) 0.044(4) -0.008(4) 0.002(4) 0.015(4)
Si1 0.058(2) 0.049(2) 0.056(2) -0.0010(19) -0.0077(18) -0.0095(18)
Si2 0.058(2) 0.049(2) 0.056(2) -0.0010(19) -0.0077(18) -0.0095(18)
Si3 0.058(2) 0.049(2) 0.056(2) -0.0010(19) -0.0077(18) -0.0095(18)
Si4 0.058(2) 0.049(2) 0.056(2) -0.0010(19) -0.0077(18) -0.0095(18)
Si5 0.027(6) 0.056(7) 0.025(5) 0.014(5) -0.001(4) 0.005(5)
Si5A 0.044(16) 0.17(4) 0.066(18) 0.04(2) -0.002(13) 0.060(19)
Si6 0.058(2) 0.049(2) 0.056(2) -0.0010(19) -0.0077(18) -0.0095(18)
Si6A 0.058(2) 0.049(2) 0.056(2) -0.0010(19) -0.0077(18) -0.0095(18)

loop_
_atom_type_symbol
_atom_type_description
_atom_type_scat_dispersion_real
_atom_type_scat_dispersion_imag
_atom_type_scat_source
C C 0.0033 0.0016 'International Tables Vol C Tables 4.2.6.8 and 6.1.1.4'
H H 0.0000 0.0000 'International Tables Vol C Tables 4.2.6.8 and 6.1.1.4'
N N 0.0061 0.0033 'International Tables Vol C Tables 4.2.6.8 and 6.1.1.4'
Si Si 0.0817 0.0704 'International Tables Vol C Tables 4.2.6.8 and 6.1.1.4'
U U -9.6767 9.6646 'International Tables Vol C Tables 4.2.6.8 and 6.1.1.4'

loop_
_geom_angle_atom_site_label_1
_geom_angle_atom_site_label_2
_geom_angle_atom_site_label_3
_geom_angle
_geom_angle_site_symmetry_1
_geom_angle_site_symmetry_3
_geom_angle_publ_flag
N2 U1 N3 111.4(8) . . ?
N2 U1 N1 107.4(8) . . ?
N3 U1 N1 107.7(8) . . ?
N2 U1 C49 107.0(8) . . ?
N3 U1 C49 113.7(9) . . ?
N1 U1 C49 109.5(9) . . ?
N2 U1 N4 72.0(8) . . ?
N3 U1 N4 68.1(8) . . ?
N1 U1 N4 69.5(7) . . ?
C49 U1 N4 178.2(10) . . ?
N6 U2 N5 105.7(8) . . ?
N6 U2 N7 106.2(7) . . ?
N5 U2 N7 110.2(8) . . ?
N6 U2 C58 115.4(8) . . ?
N5 U2 C58 111.0(8) . . ?
N7 U2 C58 108.1(8) . . ?
N6 U2 N8 66.5(7) . . ?
N5 U2 N8 69.5(7) . . ?
N7 U2 N8 69.4(7) . . ?
C58 U2 N8 177.4(8) . . ?
N1 C1 C2 108(2) . . ?
N4 C2 C1 111(2) . . ?
N2 C3 C4 106(2) . . ?
C3 C4 N4 108(2) . . ?
N3 C5 C6 103(2) . . ?
N4 C6 C5 106(2) . . ?
C11 C9 C10 111.3(19) . . ?
C11 C9 C12 106.7(19) . . ?
C10 C9 C12 109.2(19) . . ?
C11 C9 Si1 113.2(16) . . ?
C10 C9 Si1 107.5(16) . . ?
C12 C9 Si1 108.8(16) . . ?
C16 C15 C17 112(2) . . ?
C16 C15 C18 105.8(19) . . ?
C17 C15 C18 104(2) . . ?
C16 C15 Si2 113(2) . . ?
C17 C15 Si2 115.8(19) . . ?
C18 C15 Si2 104.6(18) . . ?
C24 C21 C23 106(3) . . ?
C24 C21 C22 116(3) . . ?
C23 C21 C22 119(4) . . ?
C24 C21 Si3 111(3) . . ?
C23 C21 Si3 100(3) . . ?
C22 C21 Si3 104(3) . . ?
C26 C25 N5 107(3) . . ?
C25 C26 N8 112(2) . . ?
C28 C27 N6 106(2) . . ?
N8 C28 C27 110(2) . . ?
N7 C29 C30 109(2) . . ?
N8 C30 C29 110(2) . . ?
C34 C33 C35 110(2) . . ?
C34 C33 C36 109.6(19) . . ?
C35 C33 C36 109(2) . . ?
C34 C33 Si4 111(2) . . ?
C35 C33 Si4 110(2) . . ?
C36 C33 Si4 107(2) . . ?
C50 C49 U1 177(2) . . ?
C49 C50 C52 169(3) . . ?
C52 C51 C56 120.0 . . ?
C53 C52 C51 120.0 . . ?
C53 C52 C50 122.6(15) . . ?
C51 C52 C50 117.4(15) . . ?
C52 C53 C54 120.0 . . ?
C55 C54 C53 120.0 . . ?
C54 C55 C56 120.0 . . ?
C54 C55 C57 119.0(15) . . ?
C56 C55 C57 121.0(15) . . ?
C55 C56 C51 120.0 . . ?
C58 C57 C55 176(3) . . ?
C57 C58 U2 161(2) . . ?
C1 N1 Si1 122.8(18) . . ?
C1 N1 U1 114.1(17) . . ?
Si1 N1 U1 122.3(13) . . ?
C3 N2 Si2 126(2) . . ?
C3 N2 U1 114.1(18) . . ?
Si2 N2 U1 119.5(11) . . ?
C5 N3 Si3 120.3(18) . . ?
C5 N3 U1 117.2(18) . . ?
Si3 N3 U1 121.2(11) . . ?
C6 N4 C2 114(2) . . ?
C6 N4 C4 109(2) . . ?
C2 N4 C4 107(2) . . ?
C6 N4 U1 114.2(18) . . ?
C2 N4 U1 108.8(16) . . ?
C4 N4 U1 102.8(14) . . ?
C25 N5 Si4 120.6(18) . . ?
C25 N5 U2 113.0(16) . . ?
Si4 N5 U2 126.3(12) . . ?
C27 N6 U2 121.9(14) . . ?
C29 N7 U2 114.1(16) . . ?
C28 N8 C30 113(2) . . ?
C28 N8 C26 114(2) . . ?
C30 N8 C26 108(2) . . ?
C28 N8 U2 108.5(16) . . ?
C30 N8 U2 107.2(16) . . ?
C26 N8 U2 105.1(15) . . ?
N1 Si1 C7 107.5(14) . . ?
N1 Si1 C8 111.3(14) . . ?
C7 Si1 C8 107.3(14) . . ?
N1 Si1 C9 112.5(11) . . ?
C7 Si1 C9 109.2(12) . . ?
C8 Si1 C9 108.9(12) . . ?
N2 Si2 C15 113.8(11) . . ?
N2 Si2 C14 114.7(15) . . ?
C15 Si2 C14 111.3(15) . . ?
N2 Si2 C13 113.1(15) . . ?
C15 Si2 C13 98.5(13) . . ?
C14 Si2 C13 103.9(17) . . ?
N3 Si3 C19 103.9(15) . . ?
N3 Si3 C21 113.2(14) . . ?
C19 Si3 C21 111.1(18) . . ?
N3 Si3 C20 115.3(15) . . ?
C19 Si3 C20 106.3(18) . . ?
C21 Si3 C20 106.8(16) . . ?
N5 Si4 C33 115.3(12) . . ?
N5 Si4 C31 102.7(14) . . ?
C33 Si4 C31 109.3(15) . . ?
N5 Si4 C32 108.8(15) . . ?
C33 Si4 C32 112.5(15) . . ?
C31 Si4 C32 107.5(17) . . ?
C37 Si5 C38 108.5(14) . . ?
C37 Si5 C39 107.8(12) . . ?
C38 Si5 C39 109.4(13) . . ?
C41 C39 C40 111(2) . . ?
C41 C39 C42 108(2) . . ?
C40 C39 C42 108.4(19) . . ?
C41 C39 Si5 111.0(18) . . ?
C40 C39 Si5 108.5(16) . . ?
C42 C39 Si5 109.8(17) . . ?
C37A Si5A C38A 107(2) . . ?
C37A Si5A C39A 108.9(18) . . ?
C38A Si5A C39A 109.0(19) . . ?
C41A C39A C40A 112(2) . . ?
C41A C39A C42A 107(2) . . ?
C40A C39A C42A 108(2) . . ?
C41A C39A Si5A 112(2) . . ?
C40A C39A Si5A 108(2) . . ?
C42A C39A Si5A 109(2) . . ?
C43 Si6 C44 106.2(15) . . ?
C43 Si6 C45 109.3(13) . . ?
C44 Si6 C45 109.5(13) . . ?
C47 C45 C46 111(2) . . ?
C47 C45 C48 108(2) . . ?
C46 C45 C48 107(2) . . ?
C47 C45 Si6 112.2(19) . . ?
C46 C45 Si6 109.1(18) . . ?
C48 C45 Si6 110.1(18) . . ?
C43A Si6A C44A 108(2) . . ?
C43A Si6A C45A 109.3(18) . . ?
C44A Si6A C45A 108.9(19) . . ?
C47A C45A C46A 112(2) . . ?
C47A C45A C48A 107(2) . . ?
C46A C45A C48A 107(2) . . ?
C47A C45A Si6A 113(2) . . ?
C46A C45A Si6A 108(2) . . ?
C48A C45A Si6A 109(2) . . ?
C501 C500 C501 148(10) . 2_655 ?
C500 C501 C502 109(8) . . ?

loop_
_geom_bond_atom_site_label_1
_geom_bond_atom_site_label_2
_geom_bond_distance
_geom_bond_site_symmetry_2
_geom_bond_publ_flag
U1 N2 2.24(2) . ?
U1 N3 2.26(2) . ?
U1 N1 2.26(2) . ?
U1 C49 2.31(2) . ?
U1 N4 2.64(2) . ?
U2 N6 2.12(2) . ?
U2 N5 2.18(2) . ?
U2 N7 2.28(2) . ?
U2 C58 2.48(2) . ?
U2 N8 2.73(2) . ?
C1 N1 1.50(3) . ?
C1 C2 1.51(4) . ?
C2 N4 1.46(4) . ?
C3 N2 1.45(3) . ?
C3 C4 1.51(4) . ?
C4 N4 1.64(4) . ?
C5 N3 1.52(3) . ?
C5 C6 1.68(4) . ?
C6 N4 1.36(4) . ?
C7 Si1 1.87(2) . ?
C8 Si1 1.89(2) . ?
C9 C11 1.51(2) . ?
C9 C10 1.52(2) . ?
C9 C12 1.57(3) . ?
C9 Si1 1.903(17) . ?
C13 Si2 1.96(3) . ?
C14 Si2 1.90(3) . ?
C15 C16 1.51(2) . ?
C15 C17 1.52(2) . ?
C15 C18 1.59(3) . ?
C15 Si2 1.88(3) . ?
C19 Si3 1.89(4) . ?
C20 Si3 1.90(4) . ?
C21 C24 1.52(5) . ?
C21 C23 1.57(5) . ?
C21 C22 1.58(6) . ?
C21 Si3 1.89(3) . ?
C25 C26 1.44(4) . ?
C25 N5 1.58(4) . ?
C26 N8 1.48(4) . ?
C27 C28 1.49(4) . ?
C27 N6 1.54(3) . ?
C28 N8 1.45(4) . ?
C29 N7 1.51(3) . ?
C29 C30 1.54(4) . ?
C30 N8 1.46(4) . ?
C31 Si4 1.89(4) . ?
C32 Si4 1.89(4) . ?
C33 C34 1.52(2) . ?
C33 C35 1.51(3) . ?
C33 C36 1.58(3) . ?
C33 Si4 1.82(3) . ?
C49 C50 1.42(3) . ?
C50 C52 1.42(3) . ?
C51 C52 1.3900 . ?
C51 C56 1.3900 . ?
C52 C53 1.3900 . ?
C53 C54 1.3900 . ?
C54 C55 1.3900 . ?
C55 C56 1.3900 . ?
C55 C57 1.44(3) . ?
C57 C58 1.22(3) . ?
N1 Si1 1.65(2) . ?
N2 Si2 1.59(2) . ?
N3 Si3 1.65(2) . ?
N5 Si4 1.67(2) . ?
Si5 C37 1.87(2) . ?
Si5 C38 1.87(2) . ?
Si5 C39 1.910(18) . ?
C39 C41 1.51(3) . ?
C39 C40 1.52(2) . ?
C39 C42 1.57(3) . ?
Si5A C37A 1.87(3) . ?
Si5A C38A 1.88(3) . ?
Si5A C39A 1.905(15) . ?
C39A C41A 1.51(3) . ?
C39A C40A 1.52(3) . ?
C39A C42A 1.58(3) . ?
Si6 C43 1.88(2) . ?
Si6 C44 1.88(2) . ?
Si6 C45 1.908(18) . ?
C45 C47 1.51(3) . ?
C45 C46 1.52(2) . ?
C45 C48 1.57(3) . ?
Si6A C43A 1.87(3) . ?
Si6A C44A 1.88(3) . ?
Si6A C45A 1.910(19) . ?
C45A C47A 1.51(3) . ?
C45A C46A 1.52(3) . ?
C45A C48A 1.58(3) . ?
C500 C501 1.34(9) . ?
C500 C501 1.34(9) 2_655 ?
C501 C502 1.45(10) . ?

loop_
_platon_squeeze_void_nr
_platon_squeeze_void_average_x
_platon_squeeze_void_average_y
_platon_squeeze_void_average_z
_platon_squeeze_void_volume
_platon_squeeze_void_count_electrons
1 0.000 0.000 0.283 422.7 31.8
2 0.491 0.184 0.219 12.8 0.5
3 0.500 0.500 0.717 422.8 28.4
4 -0.009 0.316 0.781 12.7 1.4
5 0.009 0.684 0.781 12.8 1.0
6 0.509 0.816 0.219 12.8 0.0
